data_7049181
loop_
_publ_author_name
'Binding, Samantha C.'
'Green, Jennifer C.'
'Turner, Zo\"e R'
'Buffet, Jean-Charles'
'O'Hare, Dermot'

_publ_section_title
;
 Synthesis, characterisation and redox properties of anti-bimetallic
 permethylpentalene complexes.
;
_journal_issue 13
_journal_name_full 'Dalton transactions (Cambridge, England : 2003)'
_journal_page_first 4263
_journal_page_last 4273
_journal_paper_doi 10.1039/c8dt05054f
_journal_volume 48
_journal_year 2019
_chemical_compound_source SYN
_chemical_formula_moiety 'C34 H48 Ni2'
_chemical_formula_sum 'C34 H48 Ni2'
_chemical_formula_weight 574.17
_chemical_name_systematic (bispentamethylcyclopentadienylnickel)-1,2,3,5,6,7-hexamethylbicyclooct[3.3.0]ane
_space_group_IT_number 14
_space_group_name_Hall '-P 2yn'
_space_group_name_H-M_alt 'P 1 21/n 1'
_symmetry_cell_setting monoclinic
_symmetry_space_group_name_Hall '-P 2yn'
_symmetry_space_group_name_H-M 'P 1 21/n 1'
_atom_sites_solution_hydrogens difmap
_atom_sites_solution_primary direct
_audit_creation_date 13-06-03
_audit_creation_method CRYSTALS_ver_14.40
_audit_update_record
;
2018-12-20 deposited with the CCDC.    2019-02-27 downloaded from the CCDC.
;
_cell_angle_alpha 90
_cell_angle_beta 104.974(3)
_cell_angle_gamma 90
_cell_formula_units_Z 2
_cell_length_a 8.8663(3)
_cell_length_b 15.1452(7)
_cell_length_c 11.5069(4)
_cell_measurement_reflns_used 3218
_cell_measurement_temperature 150
_cell_measurement_theta_max 27
_cell_measurement_theta_min 5
_cell_volume 1492.70(10)
_computing_cell_refinement 'DENZO/SCALEPACK (Otwinowski & Minor, 1997)'
_computing_data_collection 'COLLECT (Nonius, 2001).'
_computing_data_reduction 'DENZO/SCALEPACK (Otwinowski & Minor, 1997)'
_computing_molecular_graphics 'CAMERON (Watkin et al., 1996)'
_computing_publication_material 'CRYSTALS (Betteridge et al., 2003)'
_computing_structure_refinement 'CRYSTALS (Betteridge et al., 2003)'
_computing_structure_solution 'SIR92 (Altomare et al., 1994)'
_diffrn_ambient_temperature 150
_diffrn_measured_fraction_theta_full 0.993
_diffrn_measured_fraction_theta_max 0.992
_diffrn_measurement_device Area
_diffrn_measurement_device_type 'Nonius KappaCCD'
_diffrn_measurement_method \w
_diffrn_radiation_monochromator graphite
_diffrn_radiation_type 'Mo K\a'
_diffrn_radiation_wavelength 0.71073
_diffrn_reflns_av_R_equivalents 0.027
_diffrn_reflns_limit_h_max 11
_diffrn_reflns_limit_h_min -11
_diffrn_reflns_limit_k_max 15
_diffrn_reflns_limit_k_min -19
_diffrn_reflns_limit_l_max 14
_diffrn_reflns_limit_l_min -14
_diffrn_reflns_number 13864
_diffrn_reflns_theta_full 26.083
_diffrn_reflns_theta_max 27.456
_diffrn_reflns_theta_min 5.206
_diffrn_standards_number 0
_exptl_absorpt_coefficient_mu 1.281
_exptl_absorpt_correction_T_max 0.90
_exptl_absorpt_correction_T_min 0.84
_exptl_absorpt_correction_type multi-scan
_exptl_absorpt_process_details 'DENZO/SCALEPACK (Otwinowski & Minor, 1997)'
_exptl_crystal_colour 'red brown'
_exptl_crystal_density_diffrn 1.277
_exptl_crystal_density_meas ?
_exptl_crystal_density_method 'not measured'
_exptl_crystal_description needle
_exptl_crystal_F_000 616
_exptl_crystal_size_max 0.200
_exptl_crystal_size_mid 0.080
_exptl_crystal_size_min 0.080
_refine_diff_density_max 0.66
_refine_diff_density_min -0.65
_refine_ls_extinction_method None
_refine_ls_goodness_of_fit_ref 0.9480
_refine_ls_hydrogen_treatment constr
_refine_ls_matrix_type full
_refine_ls_number_parameters 163
_refine_ls_number_reflns 3387
_refine_ls_number_restraints 0
_refine_ls_R_factor_all 0.0656
_refine_ls_R_factor_gt 0.0395
_refine_ls_shift/su_max 0.0006909
_refine_ls_shift/su_mean 0.0000228
_refine_ls_structure_factor_coef Fsqd
_refine_ls_weighting_details
;
 Method, part 1, Chebychev polynomial, (Watkin, 1994, Prince, 1982) 
 [weight] = 1.0/[A~0~*T~0~(x)+A~1~*T~1~(x) ... +A~n-1~]*T~n-1~(x)] 
 where A~i~ are the Chebychev coefficients listed below and x= Fcalc/Fmax 
 Method = Robust Weighting (Prince, 1982) 
 W = [weight] * [1-(deltaF/6*sigmaF)^2^]^2^ 
 A~i~ are: 
 11.3 15.6 7.70 2.22 
;
_refine_ls_weighting_scheme calc
_refine_ls_wR_factor_all 0.1066
_refine_ls_wR_factor_gt 0.0838
_refine_ls_wR_factor_ref 0.1066
_reflns_limit_h_max 11
_reflns_limit_h_min -11
_reflns_limit_k_max 19
_reflns_limit_k_min 0
_reflns_limit_l_max 14
_reflns_limit_l_min 0
_reflns_number_gt 2466
_reflns_number_total 5069
_reflns_threshold_expression I>2.0\s(I)
_oxford_diffrn_Wilson_B_factor 2.16
_oxford_diffrn_Wilson_scale 8.15
_oxford_refine_ls_r_factor_ref 0.0656
_oxford_refine_ls_scale 0.3428(4)
_oxford_reflns_number_all 3387
_oxford_reflns_threshold_expression_ref I>0.0\s(I)
_oxford_structure_analysis_title '033scb13 At 21: 5 on 3/ 6'
_cod_data_source_file c8dt05054f2.cif
_cod_data_source_block 3-033scb13
_cod_depositor_comments
;
The following automatic conversions were performed:

'_exptl_crystal_density_meas' value 'not measured' was changed to '?'
- the value is perceived as not measured.

Automatic conversion script
Id: cif_fix_values 4973 2017-02-22 13:04:09Z antanas 

 Adding full bibliography for 7049180--7049184.cif.
;
_cod_original_sg_symbol_H-M 'P 1 21/n 1 '
_cod_database_code 7049181

loop_
_symmetry_equiv_pos_as_xyz
x,y,z
-x,-y,-z
-x+1/2,y+1/2,-z+1/2
x+1/2,-y+1/2,z+1/2

loop_
_atom_site_label
_atom_site_type_symbol
_atom_site_fract_x
_atom_site_fract_y
_atom_site_fract_z
_atom_site_U_iso_or_equiv
_atom_site_occupancy
_atom_site_adp_type
_atom_site_refinement_flags_posn
C1 C 1.1676(3) 0.5599(2) 0.4837(3) 0.0273 1.0000 Uani .
C2 C 1.1523(4) 0.5060(2) 0.3782(3) 0.0286 1.0000 Uani .
C3 C 1.0181(3) 0.4489(2) 0.3632(3) 0.0271 1.0000 Uani .
C4 C 0.9532(3) 0.46589(18) 0.4622(2) 0.0231 1.0000 Uani .
C5 C 1.2970(4) 0.6240(2) 0.5340(3) 0.0380 1.0000 Uani .
C6 C 1.2677(4) 0.5026(3) 0.3035(3) 0.0405 1.0000 Uani .
C7 C 0.9676(5) 0.3794(2) 0.2685(3) 0.0400 1.0000 Uani .
C8 C 0.9023(4) 0.7236(2) 0.3307(3) 0.0368 1.0000 Uani .
C9 C 0.9722(4) 0.7057(2) 0.2366(3) 0.0388 1.0000 Uani .
C10 C 0.8803(4) 0.6410(2) 0.1608(3) 0.0395 1.0000 Uani .
C11 C 0.7536(4) 0.6183(2) 0.2096(3) 0.0349 1.0000 Uani .
C12 C 0.7686(4) 0.6683(2) 0.3153(3) 0.0328 1.0000 Uani .
C13 C 0.9561(6) 0.7892(3) 0.4312(4) 0.0659 1.0000 Uani .
C14 C 1.1171(5) 0.7490(4) 0.2177(5) 0.0728 1.0000 Uani .
C15 C 0.9091(7) 0.6068(4) 0.0459(4) 0.0732 1.0000 Uani .
C16 C 0.6266(5) 0.5516(3) 0.1605(4) 0.0608 1.0000 Uani .
C17 C 0.6610(5) 0.6650(3) 0.3969(4) 0.0557 1.0000 Uani .
Ni1 Ni 0.96911(4) 0.58746(3) 0.33853(3) 0.0251 1.0000 Uani .
H63 H 1.2596 0.6724 0.5725 0.0569 1.0000 Uiso R
H62 H 1.3797 0.5957 0.5916 0.0575 1.0000 Uiso R
H61 H 1.3355 0.6473 0.4695 0.0573 1.0000 Uiso R
H73 H 1.3083 0.5609 0.2961 0.0612 1.0000 Uiso R
H72 H 1.3531 0.4649 0.3417 0.0608 1.0000 Uiso R
H71 H 1.2196 0.4797 0.2248 0.0612 1.0000 Uiso R
H83 H 0.8595 0.3651 0.2575 0.0603 1.0000 Uiso R
H82 H 1.0279 0.3267 0.2923 0.0605 1.0000 Uiso R
H81 H 0.9836 0.3987 0.1935 0.0606 1.0000 Uiso R
H143 H 1.1803 0.7048 0.1919 0.1096 1.0000 Uiso R
H142 H 1.0902 0.7947 0.1570 0.1088 1.0000 Uiso R
H141 H 1.1756 0.7746 0.2932 0.1094 1.0000 Uiso R
H153 H 1.0197 0.5959 0.0578 0.1100 1.0000 Uiso R
H152 H 0.8761 0.6496 -0.0182 0.1100 1.0000 Uiso R
H151 H 0.8504 0.5521 0.0241 0.1100 1.0000 Uiso R
H163 H 0.6557 0.5180 0.0978 0.0912 1.0000 Uiso R
H162 H 0.5286 0.5814 0.1274 0.0911 1.0000 Uiso R
H161 H 0.6144 0.5124 0.2238 0.0911 1.0000 Uiso R
H173 H 0.6242 0.6054 0.4004 0.0843 1.0000 Uiso R
H172 H 0.5733 0.7034 0.3675 0.0844 1.0000 Uiso R
H171 H 0.7187 0.6844 0.4758 0.0844 1.0000 Uiso R
H183 H 1.0658 0.8016 0.4431 0.0993 1.0000 Uiso R
H182 H 0.8991 0.8438 0.4133 0.0990 1.0000 Uiso R
H181 H 0.9404 0.7648 0.5051 0.0995 1.0000 Uiso R

loop_
_atom_site_aniso_label
_atom_site_aniso_U_11
_atom_site_aniso_U_22
_atom_site_aniso_U_33
_atom_site_aniso_U_23
_atom_site_aniso_U_13
_atom_site_aniso_U_12
C1 0.0241(14) 0.0285(15) 0.0284(15) 0.0044(12) 0.0049(12) -0.0005(11)
C2 0.0289(15) 0.0296(15) 0.0286(15) 0.0054(12) 0.0098(12) 0.0049(12)
C3 0.0290(15) 0.0266(14) 0.0246(14) 0.0003(12) 0.0049(11) 0.0020(12)
C4 0.0245(13) 0.0211(13) 0.0219(13) 0.0030(11) 0.0030(11) 0.0010(11)
C5 0.0247(15) 0.0397(18) 0.0460(19) 0.0051(15) 0.0029(14) -0.0057(14)
C6 0.0357(18) 0.047(2) 0.0445(19) 0.0049(16) 0.0212(15) 0.0080(15)
C7 0.050(2) 0.0355(18) 0.0349(18) -0.0094(14) 0.0126(16) -0.0002(15)
C8 0.0398(18) 0.0267(16) 0.0380(18) 0.0044(14) -0.0006(14) 0.0063(14)
C9 0.0316(17) 0.0388(19) 0.046(2) 0.0235(16) 0.0104(14) 0.0051(14)
C10 0.051(2) 0.045(2) 0.0246(15) 0.0120(14) 0.0138(15) 0.0204(17)
C11 0.0340(17) 0.0318(16) 0.0332(16) 0.0054(13) -0.0014(14) 0.0013(13)
C12 0.0318(16) 0.0342(17) 0.0329(16) 0.0102(13) 0.0094(13) 0.0115(13)
C13 0.074(3) 0.039(2) 0.065(3) -0.010(2) -0.018(2) 0.010(2)
C14 0.040(2) 0.079(3) 0.100(4) 0.057(3) 0.021(2) 0.004(2)
C15 0.100(4) 0.093(4) 0.032(2) 0.014(2) 0.026(2) 0.045(3)
C16 0.055(3) 0.043(2) 0.066(3) 0.005(2) -0.017(2) -0.006(2)
C17 0.049(2) 0.069(3) 0.057(2) 0.021(2) 0.028(2) 0.024(2)
Ni1 0.02459(18) 0.02639(19) 0.02449(18) 0.00498(17) 0.00685(13) 0.00326(17)

loop_
_atom_type_symbol
_atom_type_scat_dispersion_real
_atom_type_scat_dispersion_imag
_atom_type_scat_Cromer_Mann_a1
_atom_type_scat_Cromer_Mann_b1
_atom_type_scat_Cromer_Mann_a2
_atom_type_scat_Cromer_Mann_b2
_atom_type_scat_Cromer_Mann_a3
_atom_type_scat_Cromer_Mann_b3
_atom_type_scat_Cromer_Mann_a4
_atom_type_scat_Cromer_Mann_b4
_atom_type_scat_Cromer_Mann_c
_atom_type_scat_source
C 0.0033 0.0016 2.3100 20.8439 1.0200 10.2075 1.5886 0.5687 0.8650 51.6512 0.2156 'International Tables Vol C 4.2.6.8 and 6.1.1.4'
H 0.0000 0.0000 0.4930 10.5109 0.3229 26.1257 0.1402 3.1424 0.0408 57.7998 0.0030 'International Tables Vol C 4.2.6.8 and 6.1.1.4'
Ni 0.3393 1.1124 12.8376 3.8785 7.2920 0.2565 4.4438 12.1763 2.3800 66.3421 1.0341 'International Tables Vol C 4.2.6.8 and 6.1.1.4'

loop_
_geom_angle_atom_site_label_1
_geom_angle_site_symmetry_1
_geom_angle_atom_site_label_2
_geom_angle_atom_site_label_3
_geom_angle_site_symmetry_3
_geom_angle
_geom_angle_publ_flag
C4 2_766 C1 C2 . 107.1(3) yes
C4 2_766 C1 C5 . 126.5(3) yes
C2 . C1 C5 . 126.0(3) yes
C4 2_766 C1 Ni1 . 80.47(17) yes
C2 . C1 Ni1 . 64.63(16) yes
C5 . C1 Ni1 . 124.7(2) yes
C1 . C2 C3 . 109.6(3) yes
C1 . C2 C6 . 125.0(3) yes
C3 . C2 C6 . 125.1(3) yes
C1 . C2 Ni1 . 74.70(18) yes
C3 . C2 Ni1 . 75.28(18) yes
C6 . C2 Ni1 . 121.7(2) yes
C2 . C3 C4 . 106.6(3) yes
C2 . C3 C7 . 126.1(3) yes
C4 . C3 C7 . 126.9(3) yes
C2 . C3 Ni1 . 64.13(17) yes
C4 . C3 Ni1 . 79.63(18) yes
C7 . C3 Ni1 . 125.4(2) yes
Ni1 2_766 C4 C4 2_766 71.7(2) yes
Ni1 2_766 C4 C3 . 129.6(2) yes
C4 2_766 C4 C3 . 108.6(3) yes
Ni1 2_766 C4 C1 2_766 62.97(16) yes
C4 2_766 C4 C1 2_766 108.0(3) yes
C3 . C4 C1 2_766 143.4(3) yes
Ni1 2_766 C4 Ni1 . 143.84(13) yes
C4 2_766 C4 Ni1 . 72.2(2) yes
C3 . C4 Ni1 . 63.79(16) yes
C1 2_766 C4 Ni1 . 130.3(2) yes
C1 . C5 H63 . 110.5 no
C1 . C5 H62 . 110.5 no
H63 . C5 H62 . 108.6 no
C1 . C5 H61 . 109.2 no
H63 . C5 H61 . 108.0 no
H62 . C5 H61 . 109.9 no
C2 . C6 H73 . 110.2 no
C2 . C6 H72 . 109.5 no
H73 . C6 H72 . 108.4 no
C2 . C6 H71 . 110.6 no
H73 . C6 H71 . 109.3 no
H72 . C6 H71 . 108.9 no
C3 . C7 H83 . 110.9 no
C3 . C7 H82 . 109.7 no
H83 . C7 H82 . 108.3 no
C3 . C7 H81 . 110.8 no
H83 . C7 H81 . 109.1 no
H82 . C7 H81 . 108.0 no
C9 . C8 C12 . 108.0(3) yes
C9 . C8 C13 . 127.1(4) yes
C12 . C8 C13 . 124.9(4) yes
C9 . C8 Ni1 . 71.0(2) yes
C12 . C8 Ni1 . 69.55(18) yes
C13 . C8 Ni1 . 125.0(2) yes
C8 . C9 C10 . 108.0(3) yes
C8 . C9 C14 . 126.1(4) yes
C10 . C9 C14 . 125.9(4) yes
C8 . C9 Ni1 . 70.69(18) yes
C10 . C9 Ni1 . 70.92(19) yes
C14 . C9 Ni1 . 125.0(2) yes
C9 . C10 C11 . 108.1(3) yes
C9 . C10 C15 . 125.2(4) yes
C11 . C10 C15 . 126.6(4) yes
C9 . C10 Ni1 . 70.46(18) yes
C11 . C10 Ni1 . 70.47(18) yes
C15 . C10 Ni1 . 127.1(3) yes
C10 . C11 C12 . 107.7(3) yes
C10 . C11 C16 . 127.1(4) yes
C12 . C11 C16 . 125.2(4) yes
C10 . C11 Ni1 . 70.89(19) yes
C12 . C11 Ni1 . 69.62(18) yes
C16 . C11 Ni1 . 123.9(3) yes
C8 . C12 C11 . 108.2(3) yes
C8 . C12 C17 . 125.7(4) yes
C11 . C12 C17 . 126.0(4) yes
C8 . C12 Ni1 . 71.35(18) yes
C11 . C12 Ni1 . 71.78(19) yes
C17 . C12 Ni1 . 123.4(2) yes
C8 . C13 H183 . 110.2 no
C8 . C13 H182 . 110.9 no
H183 . C13 H182 . 108.6 no
C8 . C13 H181 . 109.4 no
H183 . C13 H181 . 108.5 no
H182 . C13 H181 . 109.2 no
C9 . C14 H143 . 109.0 no
C9 . C14 H142 . 110.8 no
H143 . C14 H142 . 109.1 no
C9 . C14 H141 . 108.8 no
H143 . C14 H141 . 109.4 no
H142 . C14 H141 . 109.6 no
C10 . C15 H153 . 109.3 no
C10 . C15 H152 . 110.7 no
H153 . C15 H152 . 108.5 no
C10 . C15 H151 . 108.6 no
H153 . C15 H151 . 110.2 no
H152 . C15 H151 . 109.5 no
C11 . C16 H163 . 108.3 no
C11 . C16 H162 . 110.1 no
H163 . C16 H162 . 109.6 no
C11 . C16 H161 . 110.3 no
H163 . C16 H161 . 110.0 no
H162 . C16 H161 . 108.6 no
C12 . C17 H173 . 109.5 no
C12 . C17 H172 . 110.3 no
H173 . C17 H172 . 109.3 no
C12 . C17 H171 . 108.0 no
H173 . C17 H171 . 110.4 no
H172 . C17 H171 . 109.3 no
C4 2_766 Ni1 C4 . 36.16(13) yes
C4 2_766 Ni1 C10 . 174.89(12) yes
C4 . Ni1 C10 . 143.64(13) yes
C4 2_766 Ni1 C3 . 62.52(10) yes
C4 . Ni1 C3 . 36.58(10) yes
C10 . Ni1 C3 . 120.39(13) yes
C4 2_766 Ni1 C11 . 136.92(12) yes
C4 . Ni1 C11 . 114.00(11) yes
C10 . Ni1 C11 . 38.64(13) yes
C3 . Ni1 C11 . 114.70(12) yes
C4 2_766 Ni1 C9 . 140.85(13) yes
C4 . Ni1 C9 . 174.35(13) yes
C10 . Ni1 C9 . 38.62(15) yes
C3 . Ni1 C9 . 149.06(13) yes
C11 . Ni1 C9 . 64.85(13) yes
C4 2_766 Ni1 C8 . 112.25(12) yes
C4 . Ni1 C8 . 136.04(12) yes
C10 . Ni1 C8 . 64.39(13) yes
C3 . Ni1 C8 . 172.45(13) yes
C11 . Ni1 C8 . 64.78(13) yes
C4 2_766 Ni1 C1 . 36.56(10) yes
C4 . Ni1 C1 . 62.55(10) yes
C10 . Ni1 C1 . 147.59(13) yes
C3 . Ni1 C1 . 66.86(12) yes
C11 . Ni1 C1 . 172.68(13) yes
C4 2_766 Ni1 C12 . 110.19(11) yes
C4 . Ni1 C12 . 110.43(11) yes
C10 . Ni1 C12 . 64.73(13) yes
C3 . Ni1 C12 . 135.74(13) yes
C11 . Ni1 C12 . 38.60(13) yes
C4 2_766 Ni1 C2 . 63.26(11) yes
C4 . Ni1 C2 . 63.27(11) yes
C10 . Ni1 C2 . 121.79(13) yes
C3 . Ni1 C2 . 40.59(12) yes
C11 . Ni1 C2 . 144.99(13) yes
C9 . Ni1 C8 . 38.31(14) yes
C9 . Ni1 C1 . 117.87(13) yes
C8 . Ni1 C1 . 112.65(12) yes
C9 . Ni1 C12 . 65.00(13) yes
C8 . Ni1 C12 . 39.09(13) yes
C1 . Ni1 C12 . 135.10(13) yes
C9 . Ni1 C2 . 121.11(13) yes
C8 . Ni1 C2 . 143.61(13) yes
C1 . Ni1 C2 . 40.67(12) yes
C12 . Ni1 C2 . 173.16(12) yes

loop_
_geom_bond_atom_site_label_1
_geom_bond_atom_site_label_2
_geom_bond_site_symmetry_2
_geom_bond_distance
_geom_bond_publ_flag
C1 C4 2_766 1.425(4) yes
C1 C2 . 1.440(4) yes
C1 C5 . 1.500(4) yes
C1 Ni1 . 2.132(3) yes
C2 C3 . 1.444(4) yes
C2 C6 . 1.498(4) yes
C2 Ni1 . 1.997(3) yes
C3 C4 . 1.426(4) yes
C3 C7 . 1.498(4) yes
C3 Ni1 . 2.146(3) yes
C4 Ni1 2_766 2.360(3) yes
C4 C4 2_766 1.463(5) yes
C4 Ni1 . 2.353(3) yes
C5 H63 . 0.959 no
C5 H62 . 0.954 no
C5 H61 . 0.960 no
C6 H73 . 0.966 no
C6 H72 . 0.959 no
C6 H71 . 0.960 no
C7 H83 . 0.959 no
C7 H82 . 0.960 no
C7 H81 . 0.956 no
C8 C9 . 1.407(5) yes
C8 C12 . 1.425(5) yes
C8 C13 . 1.506(5) yes
C8 Ni1 . 2.142(3) yes
C9 C10 . 1.421(5) yes
C9 C14 . 1.507(5) yes
C9 Ni1 . 2.145(3) yes
C10 C11 . 1.422(5) yes
C10 C15 . 1.501(5) yes
C10 Ni1 . 2.152(3) yes
C11 C12 . 1.409(5) yes
C11 C16 . 1.510(5) yes
C11 Ni1 . 2.146(3) yes
C12 C17 . 1.502(5) yes
C12 Ni1 . 2.118(3) yes
C13 H183 . 0.965 no
C13 H182 . 0.963 no
C13 H181 . 0.969 no
C14 H143 . 0.967 no
C14 H142 . 0.968 no
C14 H141 . 0.971 no
C15 H153 . 0.969 no
C15 H152 . 0.968 no
C15 H151 . 0.977 no
C16 H163 . 0.971 no
C16 H162 . 0.966 no
C16 H161 . 0.966 no
C17 H173 . 0.965 no
C17 H172 . 0.960 no
C17 H171 . 0.965 no
